data_4101934
loop_
_publ_author_name
'Jarrod W. Johnson'
'Michael Gretes'
'Valerie J. Goodfellow'
'Laura Marrone'
'Miriam L. Heynen'
'Natalie C. J. Strynadka'
'Gary I. Dmitrienko'

_publ_section_title
;
 Cyclobutanone Analogues of \b-Lactams Revisited: Insights into
 Conformational Requirements for Inhibition of Serine- and
 Metallo-\b-Lactamases
;
_journal_name_full 'Journal of the American Chemical Society'
_journal_page_first 2558
_journal_page_last 2560
_journal_paper_doi 10.1021/ja9086374
_journal_volume 132
_journal_year 2010
_chemical_formula_sum 'C8 H8 Cl2 O4 S'
_chemical_formula_weight 271.10
_chemical_name_systematic
; 
 ? 
;
_space_group_IT_number 14
_symmetry_cell_setting monoclinic
_symmetry_space_group_name_Hall '-P 2ybc'
_symmetry_space_group_name_H-M 'P 1 21/c 1'
_atom_sites_solution_hydrogens geom
_atom_sites_solution_primary direct
_atom_sites_solution_secondary difmap
_audit_creation_method SHELXL-97
_cell_angle_alpha 90.00
_cell_angle_beta 112.413(2)
_cell_angle_gamma 90.00
_cell_formula_units_Z 4
_cell_length_a 12.0074(17)
_cell_length_b 9.2141(13)
_cell_length_c 10.8132(16)
_cell_measurement_temperature 200(2)
_cell_volume 1106.0(3)
_computing_structure_refinement 'SHELXL-97 (Sheldrick, 2008)'
_computing_structure_solution 'SHELXS-97 (Sheldrick, 2008)'
_diffrn_ambient_temperature 200(2)
_diffrn_measured_fraction_theta_full 0.996
_diffrn_measured_fraction_theta_max 0.996
_diffrn_radiation_monochromator graphite
_diffrn_radiation_source 'fine-focus sealed tube'
_diffrn_radiation_type MoK\a
_diffrn_radiation_wavelength 0.71073
_diffrn_reflns_av_R_equivalents 0.0370
_diffrn_reflns_av_sigmaI/netI 0.0387
_diffrn_reflns_limit_h_max 15
_diffrn_reflns_limit_h_min -16
_diffrn_reflns_limit_k_max 12
_diffrn_reflns_limit_k_min -12
_diffrn_reflns_limit_l_max 15
_diffrn_reflns_limit_l_min -15
_diffrn_reflns_number 11393
_diffrn_reflns_theta_full 30.00
_diffrn_reflns_theta_max 30.00
_diffrn_reflns_theta_min 2.87
_exptl_absorpt_coefficient_mu 0.765
_exptl_absorpt_correction_T_max 0.9849
_exptl_absorpt_correction_T_min 0.8143
_exptl_absorpt_correction_type empirical
_exptl_absorpt_process_details 'APEX II'
_exptl_crystal_colour colourless
_exptl_crystal_density_diffrn 1.628
_exptl_crystal_density_method 'not measured'
_exptl_crystal_description Plate
_exptl_crystal_F_000 552
_exptl_crystal_size_max 0.28
_exptl_crystal_size_mid 0.10
_exptl_crystal_size_min 0.02
_refine_diff_density_max 0.298
_refine_diff_density_min -0.286
_refine_diff_density_rms 0.063
_refine_ls_extinction_method none
_refine_ls_goodness_of_fit_ref 1.165
_refine_ls_hydrogen_treatment mixed
_refine_ls_matrix_type full
_refine_ls_number_parameters 141
_refine_ls_number_reflns 3193
_refine_ls_number_restraints 0
_refine_ls_restrained_S_all 1.165
_refine_ls_R_factor_all 0.0621
_refine_ls_R_factor_gt 0.0414
_refine_ls_shift/su_max 0.000
_refine_ls_shift/su_mean 0.000
_refine_ls_structure_factor_coef Fsqd
_refine_ls_weighting_details 'calc w=1/[\s^2^(Fo^2^)+(0.0138P)^2^+0.5204P] where P=(Fo^2^+2Fc^2^)/3'
_refine_ls_weighting_scheme calc
_refine_ls_wR_factor_gt 0.0736
_refine_ls_wR_factor_ref 0.0819
_reflns_number_gt 2375
_reflns_number_total 3193
_reflns_threshold_expression >2sigma(I)
_cod_data_source_file ja9086374_si_004.cif
_cod_data_source_block jj05_888b_0ma
_cod_database_code 4101934

loop_
_symmetry_equiv_pos_as_xyz
'x, y, z'
'-x, y+1/2, -z+1/2'
'-x, -y, -z'
'x, -y-1/2, z-1/2'

loop_
_atom_site_label
_atom_site_type_symbol
_atom_site_fract_x
_atom_site_fract_y
_atom_site_fract_z
_atom_site_U_iso_or_equiv
_atom_site_adp_type
_atom_site_occupancy
_atom_site_symmetry_multiplicity
_atom_site_calc_flag
_atom_site_refinement_flags
_atom_site_disorder_assembly
_atom_site_disorder_group
C1 C -0.70790(18) 0.0563(2) -0.03969(19) 0.0296(4) Uani 1 1 d . . .
H1A H -0.6878 0.1530 -0.0679 0.036 Uiso 1 1 calc R . .
S2 S -0.65628(5) -0.09265(7) -0.11091(5) 0.03640(14) Uani 1 1 d . . .
C3 C -0.79065(19) -0.2019(2) -0.13725(19) 0.0294(4) Uani 1 1 d . . .
H3A H -0.8063 -0.2705 -0.2137 0.035 Uiso 1 1 calc R . .
C4 C -0.89388(17) -0.0931(2) -0.16824(18) 0.0259(4) Uani 1 1 d . . .
H4A H -0.9607 -0.1391 -0.1485 0.031 Uiso 1 1 calc R . .
C5 C -0.84589(18) 0.0359(2) -0.07565(18) 0.0268(4) Uani 1 1 d . . .
H5A H -0.8932 0.1267 -0.1104 0.032 Uiso 1 1 calc R . .
C6 C -0.81978(18) 0.0091(2) 0.07208(19) 0.0266(4) Uani 1 1 d . . .
C7 C -0.68655(19) 0.0507(2) 0.11222(19) 0.0308(4) Uani 1 1 d . . .
C8 C -0.94154(18) -0.0471(2) -0.31420(19) 0.0295(4) Uani 1 1 d . . .
O9 O -0.93229(16) 0.07597(17) -0.34917(14) 0.0435(4) Uani 1 1 d . . .
O10 O -0.99268(16) -0.15254(17) -0.39605(15) 0.0457(4) Uani 1 1 d . . .
H10 H -1.018(3) -0.124(4) -0.490(4) 0.105(12) Uiso 1 1 d . . .
O11 O -0.78515(14) -0.27729(16) -0.02165(14) 0.0356(4) Uani 1 1 d . . .
C12 C -0.7032(3) -0.3967(3) 0.0111(2) 0.0532(7) Uani 1 1 d . . .
H12A H -0.7040 -0.4454 0.0913 0.080 Uiso 1 1 calc R . .
H12B H -0.7275 -0.4655 -0.0636 0.080 Uiso 1 1 calc R . .
H12C H -0.6217 -0.3611 0.0281 0.080 Uiso 1 1 calc R . .
Cl13 Cl -0.66716(7) 0.22938(7) 0.18113(6) 0.05359(19) Uani 1 1 d . . .
Cl14 Cl -0.57993(5) -0.06830(7) 0.21986(5) 0.04454(16) Uani 1 1 d . . .
O15 O -0.87695(13) -0.02773(17) 0.13557(14) 0.0357(4) Uani 1 1 d . . .

loop_
_atom_site_aniso_label
_atom_site_aniso_U_11
_atom_site_aniso_U_22
_atom_site_aniso_U_33
_atom_site_aniso_U_23
_atom_site_aniso_U_13
_atom_site_aniso_U_12
C1 0.0323(11) 0.0289(11) 0.0274(9) 0.0013(8) 0.0112(8) -0.0039(9)
S2 0.0304(3) 0.0471(3) 0.0356(3) -0.0020(2) 0.0169(2) 0.0017(3)
C3 0.0340(11) 0.0291(11) 0.0239(9) 0.0012(8) 0.0098(8) 0.0039(9)
C4 0.0244(10) 0.0279(10) 0.0245(9) 0.0015(8) 0.0084(8) 0.0007(8)
C5 0.0274(10) 0.0253(10) 0.0259(9) 0.0014(8) 0.0082(8) 0.0041(8)
C6 0.0280(11) 0.0239(10) 0.0274(9) 0.0001(7) 0.0099(8) 0.0041(8)
C7 0.0291(11) 0.0328(11) 0.0274(10) -0.0015(8) 0.0073(8) -0.0035(9)
C8 0.0282(11) 0.0296(11) 0.0264(9) 0.0008(8) 0.0056(8) -0.0008(9)
O9 0.0604(11) 0.0317(8) 0.0267(7) 0.0032(6) 0.0036(7) -0.0091(8)
O10 0.0660(12) 0.0337(9) 0.0253(8) 0.0000(7) 0.0038(8) -0.0131(8)
O11 0.0437(9) 0.0316(8) 0.0315(7) 0.0084(6) 0.0144(7) 0.0097(7)
C12 0.0720(19) 0.0420(15) 0.0440(13) 0.0134(11) 0.0204(13) 0.0261(14)
Cl13 0.0693(5) 0.0416(4) 0.0487(3) -0.0166(3) 0.0213(3) -0.0168(3)
Cl14 0.0300(3) 0.0622(4) 0.0345(3) 0.0100(3) 0.0046(2) 0.0060(3)
O15 0.0334(8) 0.0442(9) 0.0328(7) 0.0056(7) 0.0164(7) 0.0044(7)

loop_
_atom_type_symbol
_atom_type_description
_atom_type_scat_dispersion_real
_atom_type_scat_dispersion_imag
_atom_type_scat_source
C C 0.0033 0.0016 'International Tables Vol C Tables 4.2.6.8 and 6.1.1.4'
H H 0.0000 0.0000 'International Tables Vol C Tables 4.2.6.8 and 6.1.1.4'
O O 0.0106 0.0060 'International Tables Vol C Tables 4.2.6.8 and 6.1.1.4'
S S 0.1246 0.1234 'International Tables Vol C Tables 4.2.6.8 and 6.1.1.4'
Cl Cl 0.1484 0.1585 'International Tables Vol C Tables 4.2.6.8 and 6.1.1.4'

loop_
_geom_angle_atom_site_label_1
_geom_angle_atom_site_label_2
_geom_angle_atom_site_label_3
_geom_angle
_geom_angle_site_symmetry_1
_geom_angle_site_symmetry_3
_geom_angle_publ_flag
C5 C1 C7 89.48(14) . . ?
C5 C1 S2 107.92(13) . . ?
C7 C1 S2 118.66(14) . . ?
C5 C1 H1A 112.8 . . ?
C7 C1 H1A 112.8 . . ?
S2 C1 H1A 112.8 . . ?
C1 S2 C3 93.41(9) . . ?
O11 C3 C4 106.11(16) . . ?
O11 C3 S2 113.13(14) . . ?
C4 C3 S2 105.44(14) . . ?
O11 C3 H3A 110.6 . . ?
C4 C3 H3A 110.6 . . ?
S2 C3 H3A 110.6 . . ?
C5 C4 C8 111.37(16) . . ?
C5 C4 C3 107.26(16) . . ?
C8 C4 C3 111.31(16) . . ?
C5 C4 H4A 108.9 . . ?
C8 C4 H4A 108.9 . . ?
C3 C4 H4A 108.9 . . ?
C4 C5 C6 116.00(16) . . ?
C4 C5 C1 110.99(16) . . ?
C6 C5 C1 89.08(14) . . ?
C4 C5 H5A 112.9 . . ?
C6 C5 H5A 112.9 . . ?
C1 C5 H5A 112.9 . . ?
O15 C6 C5 135.75(19) . . ?
O15 C6 C7 132.44(18) . . ?
C5 C6 C7 91.81(15) . . ?
C6 C7 C1 88.60(14) . . ?
C6 C7 Cl14 116.78(15) . . ?
C1 C7 Cl14 120.35(15) . . ?
C6 C7 Cl13 107.67(14) . . ?
C1 C7 Cl13 110.52(14) . . ?
Cl14 C7 Cl13 110.75(11) . . ?
O9 C8 O10 124.18(18) . . ?
O9 C8 C4 122.76(18) . . ?
O10 C8 C4 113.07(17) . . ?
C8 O10 H10 113(2) . . ?
C3 O11 C12 113.23(16) . . ?
O11 C12 H12A 109.5 . . ?
O11 C12 H12B 109.5 . . ?
H12A C12 H12B 109.5 . . ?
O11 C12 H12C 109.5 . . ?
H12A C12 H12C 109.5 . . ?
H12B C12 H12C 109.5 . . ?

loop_
_geom_bond_atom_site_label_1
_geom_bond_atom_site_label_2
_geom_bond_distance
_geom_bond_site_symmetry_2
_geom_bond_publ_flag
C1 C5 1.562(3) . ?
C1 C7 1.564(3) . ?
C1 S2 1.796(2) . ?
C1 H1A 1.0000 . ?
S2 C3 1.830(2) . ?
C3 O11 1.409(2) . ?
C3 C4 1.529(3) . ?
C3 H3A 1.0000 . ?
C4 C5 1.519(3) . ?
C4 C8 1.520(3) . ?
C4 H4A 1.0000 . ?
C5 C6 1.526(3) . ?
C5 H5A 1.0000 . ?
C6 O15 1.190(2) . ?
C6 C7 1.538(3) . ?
C7 Cl14 1.749(2) . ?
C7 Cl13 1.786(2) . ?
C8 O9 1.214(2) . ?
C8 O10 1.300(2) . ?
O10 H10 0.98(4) . ?
O11 C12 1.428(3) . ?
C12 H12A 0.9800 . ?
C12 H12B 0.9800 . ?
C12 H12C 0.9800 . ?
